data_1558120
loop_
_publ_author_name
'Clark, Ryan'
'Nawawi, Mohd A.'
'Dobre, Ana'
'Pugh, David'
'Liu, Qingshan'
'Ivanov, Aleksandar P.'
'White, Andrew J. P.'
'Edel, Joshua B.'
'Kuimova, Marina K.'
'McIntosh, Alastair J. S.'
'Welton, Tom'

_publ_section_title
;
 The effect of structural heterogeneity upon the microviscosity of ionic
 liquids.
;
_journal_issue 24
_journal_name_full 'Chemical science'
_journal_page_first 6121
_journal_page_last 6133
_journal_paper_doi 10.1039/d0sc02009e
_journal_volume 11
_journal_year 2020
_chemical_formula_moiety 'C25 H31 B F2 N2 O'
_chemical_formula_sum 'C25 H31 B F2 N2 O'
_chemical_formula_weight 424.33
_space_group_crystal_system triclinic
_space_group_IT_number 2
_space_group_name_Hall '-P 1'
_space_group_name_H-M_alt 'P -1'
_atom_sites_solution_hydrogens geom
_audit_creation_method SHELXL-2017/1
_audit_update_record
;
2020-04-06 deposited with the CCDC.	2020-05-27 downloaded from the CCDC.
;
_cell_angle_alpha 74.494(5)
_cell_angle_beta 87.660(4)
_cell_angle_gamma 76.490(4)
_cell_formula_units_Z 4
_cell_length_a 7.9871(4)
_cell_length_b 15.6608(8)
_cell_length_c 19.3410(11)
_cell_measurement_reflns_used 5594
_cell_measurement_temperature 173(2)
_cell_measurement_theta_max 72.4168
_cell_measurement_theta_min 2.3694
_cell_volume 2266.1(2)
_computing_cell_refinement 'CrysAlis RED, Oxford Diffraction Ltd'
_computing_data_collection 'CrysAlis CCD, Oxford Diffraction Ltd'
_computing_data_reduction 'CrysAlis RED, Oxford Diffraction Ltd'
_computing_molecular_graphics 'Bruker SHELXTL'
_computing_publication_material 'Bruker SHELXTL'
_computing_structure_refinement 'SHELXL-2017/1 (Sheldrick, 2017)'
_computing_structure_solution 'Bruker SHELXTL'
_diffrn_ambient_temperature 173(2)
_diffrn_detector_area_resol_mean 8.2556
_diffrn_measured_fraction_theta_full 0.989
_diffrn_measured_fraction_theta_max 0.953
_diffrn_measurement_device_type 'OD Xcalibur PX Ultra'
_diffrn_measurement_method 'omega scans'
_diffrn_radiation_type CuK\a
_diffrn_radiation_wavelength 1.54184
_diffrn_reflns_av_R_equivalents 0.0455
_diffrn_reflns_av_unetI/netI 0.0486
_diffrn_reflns_Laue_measured_fraction_full 0.989
_diffrn_reflns_Laue_measured_fraction_max 0.953
_diffrn_reflns_limit_h_max 9
_diffrn_reflns_limit_h_min -8
_diffrn_reflns_limit_k_max 17
_diffrn_reflns_limit_k_min -19
_diffrn_reflns_limit_l_max 20
_diffrn_reflns_limit_l_min -23
_diffrn_reflns_number 15553
_diffrn_reflns_point_group_measured_fraction_full 0.989
_diffrn_reflns_point_group_measured_fraction_max 0.953
_diffrn_reflns_theta_full 67.684
_diffrn_reflns_theta_max 72.567
_diffrn_reflns_theta_min 2.371
_exptl_absorpt_coefficient_mu 0.698
_exptl_absorpt_correction_T_max 0.993
_exptl_absorpt_correction_T_min 0.904
_exptl_absorpt_correction_type analytical
_exptl_absorpt_process_details
; 
CrysAlisPro, Agilent Technologies, 
Version 1.171.34.49 (release 20-01-2011 CrysAlis171 .NET) 
(compiled Jan 20 2011,15:58:25) 
Analytical numeric absorption correction using a multifaceted crystal 
model based on expressions derived by R.C. Clark & J.S. Reid. 
(Clark, R. C. & Reid, J. S. (1995). Acta Cryst. A51, 887-897) 
;
_exptl_crystal_colour Orange
_exptl_crystal_density_diffrn 1.244
_exptl_crystal_description 'platy needles'
_exptl_crystal_F_000 904
_exptl_crystal_size_max 0.22
_exptl_crystal_size_mid 0.09
_exptl_crystal_size_min 0.01
_refine_diff_density_max 0.201
_refine_diff_density_min -0.219
_refine_diff_density_rms 0.044
_refine_ls_extinction_method none
_refine_ls_goodness_of_fit_ref 1.032
_refine_ls_hydrogen_treatment constr
_refine_ls_matrix_type full
_refine_ls_number_parameters 559
_refine_ls_number_reflns 8578
_refine_ls_number_restraints 0
_refine_ls_restrained_S_all 1.032
_refine_ls_R_factor_all 0.0710
_refine_ls_R_factor_gt 0.0477
_refine_ls_shift/su_max 0.000
_refine_ls_shift/su_mean 0.000
_refine_ls_structure_factor_coef Fsqd
_refine_ls_weighting_details 'w=1/[\s^2^(Fo^2^)+(0.0702P)^2^+0.0529P] where P=(Fo^2^+2Fc^2^)/3'
_refine_ls_weighting_scheme calc
_refine_ls_wR_factor_gt 0.1230
_refine_ls_wR_factor_ref 0.1369
_reflns_Friedel_coverage 0.000
_reflns_number_gt 6241
_reflns_number_total 8578
_reflns_threshold_expression 'I > 2\s(I)'
_cod_data_source_file d0sc02009e2.cif
_cod_data_source_block BODIPY-C10
_cod_depositor_comments
;Adding full bibliography for 1558120--1558126.cif.

 Adding full bibliography for 1558120--1558126.cif.
;
_cod_database_code 1558120
_shelx_shelxl_version_number 2017/1
_shelx_space_group_comment
; 
The symmetry employed for this shelxl refinement is uniquely defined 
by the following loop, which should always be used as a source of 
symmetry information in preference to the above space-group names. 
They are only intended as comments. 
;

loop_
_space_group_symop_operation_xyz
'x, y, z'
'-x, -y, -z'

loop_
_atom_site_label
_atom_site_type_symbol
_atom_site_fract_x
_atom_site_fract_y
_atom_site_fract_z
_atom_site_U_iso_or_equiv
_atom_site_adp_type
_atom_site_occupancy
_atom_site_site_symmetry_order
_atom_site_calc_flag
_atom_site_refinement_flags_posn
_atom_site_refinement_flags_adp
_atom_site_refinement_flags_occupancy
_atom_site_disorder_assembly
_atom_site_disorder_group
B1A B -0.1961(3) 1.08566(14) 0.06726(12) 0.0385(5) Uani 1 1 d . . . . .
F1A F -0.32059(14) 1.13493(7) 0.10333(7) 0.0479(3) Uani 1 1 d . . . . .
F2A F -0.22738(17) 1.12112(9) -0.00541(7) 0.0548(3) Uani 1 1 d . . . . .
N1A N -0.0144(2) 1.08915(10) 0.08844(9) 0.0378(4) Uani 1 1 d . . . . .
C2A C 0.0555(3) 1.16205(13) 0.07086(13) 0.0473(5) Uani 1 1 d . . . . .
H2AA H -0.000470 1.220813 0.042758 0.057 Uiso 1 1 calc R U . . .
C3A C 0.2229(3) 1.13888(13) 0.09998(14) 0.0498(5) Uani 1 1 d . . . . .
H3AA H 0.299001 1.178363 0.095558 0.060 Uiso 1 1 calc R U . . .
C4A C 0.2561(2) 1.04770(13) 0.13631(12) 0.0409(4) Uani 1 1 d . . . . .
H4AA H 0.359930 1.012639 0.161404 0.049 Uiso 1 1 calc R U . . .
C5A C 0.1076(2) 1.01605(12) 0.12939(10) 0.0346(4) Uani 1 1 d . . . . .
C6A C 0.0784(2) 0.92804(11) 0.15018(9) 0.0310(4) Uani 1 1 d . . . . .
C7A C -0.0761(2) 0.91264(11) 0.13040(10) 0.0333(4) Uani 1 1 d . . . . .
C8A C -0.1415(2) 0.83308(13) 0.14582(11) 0.0404(4) Uani 1 1 d . . . . .
H8AA H -0.083301 0.773845 0.172279 0.048 Uiso 1 1 calc R U . . .
C9A C -0.3047(3) 0.85711(14) 0.11551(13) 0.0475(5) Uani 1 1 d . . . . .
H9AA H -0.379954 0.817814 0.117109 0.057 Uiso 1 1 calc R U . . .
C10A C -0.3381(3) 0.95041(14) 0.08197(12) 0.0444(5) Uani 1 1 d . . . . .
H10A H -0.441832 0.985171 0.056680 0.053 Uiso 1 1 calc R U . . .
N11A N -0.20257(19) 0.98389(10) 0.09060(8) 0.0353(3) Uani 1 1 d . . . . .
C12A C 0.2117(2) 0.85117(11) 0.19185(10) 0.0315(4) Uani 1 1 d . . . . .
C13A C 0.2848(2) 0.85508(12) 0.25460(11) 0.0365(4) Uani 1 1 d . . . . .
H13A H 0.251013 0.909080 0.270223 0.044 Uiso 1 1 calc R U . . .
C14A C 0.4064(2) 0.78163(12) 0.29508(11) 0.0382(4) Uani 1 1 d . . . . .
H14A H 0.453321 0.784605 0.338493 0.046 Uiso 1 1 calc R U . . .
C15A C 0.4579(2) 0.70382(11) 0.27071(10) 0.0350(4) Uani 1 1 d . . . . .
C16A C 0.3888(2) 0.69926(12) 0.20758(10) 0.0356(4) Uani 1 1 d . . . . .
H16A H 0.426140 0.646105 0.191057 0.043 Uiso 1 1 calc R U . . .
C17A C 0.2659(2) 0.77185(11) 0.16871(10) 0.0336(4) Uani 1 1 d . . . . .
H17A H 0.217619 0.767992 0.125870 0.040 Uiso 1 1 calc R U . . .
O18A O 0.57918(18) 0.62763(9) 0.30469(8) 0.0461(3) Uani 1 1 d . . . . .
C19A C 0.6181(2) 0.61099(12) 0.37887(11) 0.0391(4) Uani 1 1 d . . . . .
H19A H 0.511660 0.614662 0.407097 0.047 Uiso 1 1 calc R U . . .
H19B H 0.679899 0.655587 0.386836 0.047 Uiso 1 1 calc R U . . .
C20A C 0.7313(3) 0.51565(12) 0.39956(11) 0.0410(4) Uani 1 1 d . . . . .
H20A H 0.839099 0.516061 0.372477 0.049 Uiso 1 1 calc R U . . .
H20B H 0.672007 0.475058 0.383635 0.049 Uiso 1 1 calc R U . . .
C21A C 0.7791(2) 0.47438(13) 0.47852(11) 0.0407(4) Uani 1 1 d . . . . .
H21A H 0.673235 0.470777 0.506550 0.049 Uiso 1 1 calc R U . . .
H21B H 0.839103 0.513730 0.495672 0.049 Uiso 1 1 calc R U . . .
C22A C 0.8959(3) 0.37916(13) 0.49022(12) 0.0427(4) Uani 1 1 d . . . . .
H22A H 0.836657 0.342493 0.469504 0.051 Uiso 1 1 calc R U . . .
H22B H 1.001845 0.384726 0.462654 0.051 Uiso 1 1 calc R U . . .
C23A C 0.9492(3) 0.32647(13) 0.56731(12) 0.0429(4) Uani 1 1 d . . . . .
H23A H 0.845637 0.315015 0.594729 0.051 Uiso 1 1 calc R U . . .
H23B H 1.003058 0.363516 0.589899 0.051 Uiso 1 1 calc R U . . .
C24A C 1.0763(3) 0.23562(13) 0.57079(12) 0.0439(5) Uani 1 1 d . . . . .
H24A H 1.023861 0.201093 0.545122 0.053 Uiso 1 1 calc R U . . .
H24B H 1.180995 0.248196 0.544860 0.053 Uiso 1 1 calc R U . . .
C25A C 1.1297(3) 0.17593(13) 0.64586(11) 0.0430(4) Uani 1 1 d . . . . .
H25A H 1.025719 0.162021 0.671773 0.052 Uiso 1 1 calc R U . . .
H25B H 1.181396 0.210238 0.671973 0.052 Uiso 1 1 calc R U . . .
C26A C 1.2578(3) 0.08700(13) 0.64672(11) 0.0417(4) Uani 1 1 d . . . . .
H26A H 1.208501 0.055007 0.617768 0.050 Uiso 1 1 calc R U . . .
H26B H 1.363841 0.101408 0.623042 0.050 Uiso 1 1 calc R U . . .
C27A C 1.3069(3) 0.02287(13) 0.72026(12) 0.0466(5) Uani 1 1 d . . . . .
H27A H 1.202243 0.005547 0.743133 0.056 Uiso 1 1 calc R U . . .
H27B H 1.351518 0.055422 0.750150 0.056 Uiso 1 1 calc R U . . .
C28A C 1.4410(3) -0.06287(14) 0.71934(13) 0.0489(5) Uani 1 1 d . . . . .
H28A H 1.466609 -0.101100 0.768557 0.073 Uiso 1 1 calc R U . . .
H28B H 1.396969 -0.096488 0.690915 0.073 Uiso 1 1 calc R U . . .
H28C H 1.546420 -0.046554 0.697939 0.073 Uiso 1 1 calc R U . . .
B1B B 0.2568(3) 0.58577(13) 0.04687(11) 0.0344(4) Uani 1 1 d . . . . .
F1B F 0.21631(15) 0.60853(7) -0.02548(6) 0.0442(3) Uani 1 1 d . . . . .
F2B F 0.13568(14) 0.64172(7) 0.07899(7) 0.0434(3) Uani 1 1 d . . . . .
N1B N 0.25672(18) 0.48436(10) 0.08302(8) 0.0322(3) Uani 1 1 d . . . . .
C2B C 0.1229(2) 0.44564(13) 0.08498(11) 0.0381(4) Uani 1 1 d . . . . .
H2BA H 0.017628 0.473935 0.058669 0.046 Uiso 1 1 calc R U . . .
C3B C 0.1601(2) 0.35800(13) 0.13110(12) 0.0417(4) Uani 1 1 d . . . . .
H3BA H 0.086658 0.316633 0.141304 0.050 Uiso 1 1 calc R U . . .
C4B C 0.3239(2) 0.34277(12) 0.15909(11) 0.0371(4) Uani 1 1 d . . . . .
H4BA H 0.384034 0.288969 0.192444 0.044 Uiso 1 1 calc R U . . .
C5B C 0.3857(2) 0.42218(11) 0.12889(10) 0.0313(4) Uani 1 1 d . . . . .
C6B C 0.5387(2) 0.44520(11) 0.14183(9) 0.0299(3) Uani 1 1 d . . . . .
C7B C 0.5642(2) 0.53187(11) 0.10724(10) 0.0311(4) Uani 1 1 d . . . . .
C8B C 0.7096(2) 0.56907(12) 0.10595(11) 0.0357(4) Uani 1 1 d . . . . .
H8BA H 0.813275 0.540968 0.133432 0.043 Uiso 1 1 calc R U . . .
C9B C 0.6731(3) 0.65393(12) 0.05728(12) 0.0410(4) Uani 1 1 d . . . . .
H9BA H 0.747079 0.694936 0.044761 0.049 Uiso 1 1 calc R U . . .
C10B C 0.5074(3) 0.66787(12) 0.03011(11) 0.0393(4) Uani 1 1 d . . . . .
H10B H 0.449700 0.721074 -0.004527 0.047 Uiso 1 1 calc R U . . .
N11B N 0.44006(19) 0.59556(9) 0.05968(8) 0.0327(3) Uani 1 1 d . . . . .
C12B C 0.6699(2) 0.37882(11) 0.19263(10) 0.0321(4) Uani 1 1 d . . . . .
C13B C 0.7274(2) 0.28906(11) 0.18823(10) 0.0333(4) Uani 1 1 d . . . . .
H13B H 0.685155 0.271121 0.150403 0.040 Uiso 1 1 calc R U . . .
C14B C 0.8448(2) 0.22577(12) 0.23805(10) 0.0352(4) Uani 1 1 d . . . . .
H14B H 0.883474 0.165186 0.234012 0.042 Uiso 1 1 calc R U . . .
C15B C 0.9057(2) 0.25120(12) 0.29377(11) 0.0378(4) Uani 1 1 d . . . . .
C16B C 0.8518(2) 0.34111(12) 0.29790(11) 0.0399(4) Uani 1 1 d . . . . .
H16B H 0.895110 0.359063 0.335486 0.048 Uiso 1 1 calc R U . . .
C17B C 0.7364(2) 0.40384(12) 0.24796(11) 0.0369(4) Uani 1 1 d . . . . .
H17B H 0.701579 0.464943 0.251136 0.044 Uiso 1 1 calc R U . . .
O18B O 1.01701(19) 0.19486(9) 0.34703(8) 0.0481(4) Uani 1 1 d . . . . .
C19B C 1.0647(3) 0.09983(12) 0.35116(12) 0.0415(4) Uani 1 1 d . . . . .
H19C H 1.132626 0.089435 0.308965 0.050 Uiso 1 1 calc R U . . .
H19D H 0.960753 0.075347 0.352292 0.050 Uiso 1 1 calc R U . . .
C20B C 1.1709(3) 0.05370(13) 0.41909(12) 0.0445(5) Uani 1 1 d . . . . .
H20C H 1.101754 0.066573 0.460331 0.053 Uiso 1 1 calc R U . . .
H20D H 1.272815 0.080064 0.417144 0.053 Uiso 1 1 calc R U . . .
C21B C 1.2316(3) -0.04885(13) 0.43166(12) 0.0425(4) Uani 1 1 d . . . . .
H21C H 1.129773 -0.075288 0.433656 0.051 Uiso 1 1 calc R U . . .
H21D H 1.300891 -0.061795 0.390471 0.051 Uiso 1 1 calc R U . . .
C22B C 1.3381(3) -0.09470(13) 0.49994(12) 0.0464(5) Uani 1 1 d . . . . .
H22C H 1.267284 -0.082428 0.540966 0.056 Uiso 1 1 calc R U . . .
H22D H 1.437587 -0.066609 0.498263 0.056 Uiso 1 1 calc R U . . .
C23B C 1.4048(3) -0.19660(13) 0.51373(12) 0.0459(5) Uani 1 1 d . . . . .
H23C H 1.305118 -0.224772 0.516273 0.055 Uiso 1 1 calc R U . . .
H23D H 1.473745 -0.208900 0.472278 0.055 Uiso 1 1 calc R U . . .
C24B C 1.5138(3) -0.24236(13) 0.58125(12) 0.0450(5) Uani 1 1 d . . . . .
H24C H 1.443197 -0.232731 0.622968 0.054 Uiso 1 1 calc R U . . .
H24D H 1.610590 -0.212350 0.579829 0.054 Uiso 1 1 calc R U . . .
C25B C 1.5867(3) -0.34352(13) 0.59273(12) 0.0431(4) Uani 1 1 d . . . . .
H25C H 1.489904 -0.373474 0.593867 0.052 Uiso 1 1 calc R U . . .
H25D H 1.657791 -0.353117 0.551135 0.052 Uiso 1 1 calc R U . . .
C26B C 1.6950(3) -0.38948(13) 0.66046(11) 0.0416(4) Uani 1 1 d . . . . .
H26C H 1.623611 -0.380041 0.702042 0.050 Uiso 1 1 calc R U . . .
H26D H 1.791334 -0.359287 0.659401 0.050 Uiso 1 1 calc R U . . .
C27B C 1.7686(3) -0.49039(13) 0.67203(13) 0.0506(5) Uani 1 1 d . . . . .
H27C H 1.837401 -0.500180 0.629912 0.061 Uiso 1 1 calc R U . . .
H27E H 1.672333 -0.521055 0.674756 0.061 Uiso 1 1 calc R U . . .
C28B C 1.8813(3) -0.53474(14) 0.73928(12) 0.0500(5) Uani 1 1 d . . . . .
H28G H 1.924189 -0.599834 0.743142 0.075 Uiso 1 1 calc R U . . .
H28D H 1.978963 -0.506044 0.736591 0.075 Uiso 1 1 calc R U . . .
H28E H 1.813660 -0.526949 0.781499 0.075 Uiso 1 1 calc R U . . .

loop_
_atom_site_aniso_label
_atom_site_aniso_U_11
_atom_site_aniso_U_22
_atom_site_aniso_U_33
_atom_site_aniso_U_23
_atom_site_aniso_U_13
_atom_site_aniso_U_12
B1A 0.0408(11) 0.0324(10) 0.0353(11) -0.0042(8) -0.0026(9) 0.0003(9)
F1A 0.0430(6) 0.0381(6) 0.0594(8) -0.0157(5) 0.0052(5) -0.0008(5)
F2A 0.0614(7) 0.0522(7) 0.0373(7) 0.0043(5) -0.0091(5) -0.0036(6)
N1A 0.0372(8) 0.0275(7) 0.0418(9) -0.0016(6) -0.0024(7) -0.0023(6)
C2A 0.0488(11) 0.0248(9) 0.0593(14) 0.0012(8) 0.0009(10) -0.0052(8)
C3A 0.0468(11) 0.0304(9) 0.0702(15) -0.0065(9) 0.0031(10) -0.0134(8)
C4A 0.0383(10) 0.0319(9) 0.0507(12) -0.0084(8) -0.0010(8) -0.0073(7)
C5A 0.0357(9) 0.0273(8) 0.0374(10) -0.0065(7) -0.0010(7) -0.0030(7)
C6A 0.0351(9) 0.0263(8) 0.0286(9) -0.0049(7) -0.0002(7) -0.0039(7)
C7A 0.0364(9) 0.0270(8) 0.0342(9) -0.0076(7) -0.0025(7) -0.0027(7)
C8A 0.0410(10) 0.0323(9) 0.0477(11) -0.0108(8) -0.0005(8) -0.0077(8)
C9A 0.0437(11) 0.0451(11) 0.0608(14) -0.0206(10) -0.0004(10) -0.0165(9)
C10A 0.0374(10) 0.0494(11) 0.0468(12) -0.0167(9) -0.0059(8) -0.0049(8)
N11A 0.0353(8) 0.0342(7) 0.0330(8) -0.0078(6) -0.0054(6) -0.0015(6)
C12A 0.0328(8) 0.0247(8) 0.0344(9) -0.0039(7) -0.0015(7) -0.0055(7)
C13A 0.0399(9) 0.0282(8) 0.0401(10) -0.0096(7) -0.0048(8) -0.0037(7)
C14A 0.0428(10) 0.0338(9) 0.0349(10) -0.0069(8) -0.0076(8) -0.0040(8)
C15A 0.0355(9) 0.0264(8) 0.0356(10) -0.0003(7) -0.0054(7) -0.0007(7)
C16A 0.0418(10) 0.0257(8) 0.0351(10) -0.0050(7) -0.0009(8) -0.0033(7)
C17A 0.0384(9) 0.0273(8) 0.0331(9) -0.0055(7) -0.0020(7) -0.0063(7)
O18A 0.0520(8) 0.0354(7) 0.0394(8) -0.0048(6) -0.0119(6) 0.0085(6)
C19A 0.0403(10) 0.0325(9) 0.0386(10) -0.0021(8) -0.0085(8) -0.0038(8)
C20A 0.0439(10) 0.0309(9) 0.0437(11) -0.0041(8) -0.0091(8) -0.0048(8)
C21A 0.0380(10) 0.0361(9) 0.0401(11) -0.0002(8) -0.0067(8) -0.0037(8)
C22A 0.0471(11) 0.0313(9) 0.0447(11) -0.0025(8) -0.0111(9) -0.0059(8)
C23A 0.0390(10) 0.0358(9) 0.0447(11) 0.0001(8) -0.0046(8) -0.0026(8)
C24A 0.0498(11) 0.0313(9) 0.0448(11) -0.0031(8) -0.0074(9) -0.0046(8)
C25A 0.0435(10) 0.0361(9) 0.0411(11) -0.0011(8) -0.0020(8) -0.0028(8)
C26A 0.0455(10) 0.0343(9) 0.0407(11) -0.0048(8) -0.0015(8) -0.0058(8)
C27A 0.0519(11) 0.0366(10) 0.0425(11) -0.0034(8) -0.0037(9) -0.0005(9)
C28A 0.0484(11) 0.0362(10) 0.0533(13) -0.0020(9) -0.0004(10) -0.0036(9)
B1B 0.0362(10) 0.0290(9) 0.0335(11) -0.0060(8) -0.0022(8) -0.0009(8)
F1B 0.0504(6) 0.0428(6) 0.0341(6) -0.0041(5) -0.0090(5) -0.0057(5)
F2B 0.0386(6) 0.0372(5) 0.0521(7) -0.0161(5) 0.0006(5) 0.0005(4)
N1B 0.0320(7) 0.0302(7) 0.0326(8) -0.0081(6) -0.0027(6) -0.0035(6)
C2B 0.0324(9) 0.0428(10) 0.0408(10) -0.0146(8) -0.0023(8) -0.0076(8)
C3B 0.0395(10) 0.0416(10) 0.0490(12) -0.0141(9) 0.0039(8) -0.0172(8)
C4B 0.0374(9) 0.0327(9) 0.0410(10) -0.0084(8) 0.0007(8) -0.0095(7)
C5B 0.0335(9) 0.0274(8) 0.0313(9) -0.0070(7) -0.0018(7) -0.0043(7)
C6B 0.0310(8) 0.0257(8) 0.0315(9) -0.0084(7) -0.0007(7) -0.0029(6)
C7B 0.0324(8) 0.0249(8) 0.0333(9) -0.0062(7) -0.0016(7) -0.0025(7)
C8B 0.0338(9) 0.0304(9) 0.0432(11) -0.0111(8) 0.0023(8) -0.0066(7)
C9B 0.0428(10) 0.0316(9) 0.0493(12) -0.0100(8) 0.0067(9) -0.0119(8)
C10B 0.0461(10) 0.0270(8) 0.0399(10) -0.0029(7) 0.0004(8) -0.0059(7)
N11B 0.0363(8) 0.0243(7) 0.0338(8) -0.0046(6) -0.0024(6) -0.0028(6)
C12B 0.0297(8) 0.0273(8) 0.0371(10) -0.0056(7) -0.0018(7) -0.0054(7)
C13B 0.0356(9) 0.0277(8) 0.0355(9) -0.0059(7) -0.0021(7) -0.0076(7)
C14B 0.0347(9) 0.0264(8) 0.0414(10) -0.0054(7) -0.0029(8) -0.0046(7)
C15B 0.0348(9) 0.0313(9) 0.0414(10) -0.0029(8) -0.0073(8) -0.0027(7)
C16B 0.0418(10) 0.0337(9) 0.0426(11) -0.0102(8) -0.0104(8) -0.0037(8)
C17B 0.0371(9) 0.0296(9) 0.0423(11) -0.0090(8) -0.0063(8) -0.0039(7)
O18B 0.0535(8) 0.0316(7) 0.0512(9) -0.0056(6) -0.0208(7) 0.0030(6)
C19B 0.0410(10) 0.0292(9) 0.0467(11) -0.0028(8) -0.0066(8) -0.0003(8)
C20B 0.0467(11) 0.0344(10) 0.0441(11) -0.0043(8) -0.0091(9) 0.0017(8)
C21B 0.0401(10) 0.0336(9) 0.0467(12) -0.0004(8) -0.0075(8) -0.0047(8)
C22B 0.0509(11) 0.0358(10) 0.0439(12) -0.0040(9) -0.0071(9) 0.0005(9)
C23B 0.0496(11) 0.0305(9) 0.0510(12) -0.0006(8) -0.0124(9) -0.0061(8)
C24B 0.0508(11) 0.0343(9) 0.0423(11) -0.0040(8) -0.0065(9) -0.0005(8)
C25B 0.0466(11) 0.0318(9) 0.0453(11) -0.0022(8) -0.0075(9) -0.0062(8)
C26B 0.0436(10) 0.0356(9) 0.0384(10) -0.0034(8) -0.0046(8) -0.0017(8)
C27B 0.0612(13) 0.0346(10) 0.0477(12) -0.0007(9) -0.0131(10) -0.0040(9)
C28B 0.0527(12) 0.0415(11) 0.0430(12) 0.0023(9) -0.0068(9) -0.0004(9)

loop_
_atom_type_symbol
_atom_type_description
_atom_type_scat_dispersion_real
_atom_type_scat_dispersion_imag
_atom_type_scat_source
C C 0.0181 0.0091 'International Tables Vol C Tables 4.2.6.8 and 6.1.1.4'
H H 0.0000 0.0000 'International Tables Vol C Tables 4.2.6.8 and 6.1.1.4'
B B 0.0090 0.0039 'International Tables Vol C Tables 4.2.6.8 and 6.1.1.4'
N N 0.0311 0.0180 'International Tables Vol C Tables 4.2.6.8 and 6.1.1.4'
O O 0.0492 0.0322 'International Tables Vol C Tables 4.2.6.8 and 6.1.1.4'
F F 0.0727 0.0534 'International Tables Vol C Tables 4.2.6.8 and 6.1.1.4'

loop_
_geom_angle_atom_site_label_1
_geom_angle_atom_site_label_2
_geom_angle_atom_site_label_3
_geom_angle
_geom_angle_site_symmetry_1
_geom_angle_site_symmetry_3
_geom_angle_publ_flag
F2A B1A F1A 108.67(16) . . ?
F2A B1A N1A 111.30(17) . . ?
F1A B1A N1A 110.35(17) . . ?
F2A B1A N11A 110.78(18) . . ?
F1A B1A N11A 109.66(16) . . ?
N1A B1A N11A 106.07(14) . . ?
C2A N1A C5A 107.77(16) . . ?
C2A N1A B1A 126.68(16) . . ?
C5A N1A B1A 125.56(15) . . ?
N1A C2A C3A 110.17(17) . . ?
C4A C3A C2A 106.89(18) . . ?
C3A C4A C5A 107.52(18) . . ?
N1A C5A C6A 121.19(17) . . ?
N1A C5A C4A 107.66(16) . . ?
C6A C5A C4A 130.82(17) . . ?
C7A C6A C5A 119.87(16) . . ?
C7A C6A C12A 119.94(15) . . ?
C5A C6A C12A 120.18(16) . . ?
N11A C7A C6A 120.84(15) . . ?
N11A C7A C8A 107.28(16) . . ?
C6A C7A C8A 131.82(17) . . ?
C9A C8A C7A 107.65(17) . . ?
C8A C9A C10A 106.78(18) . . ?
N11A C10A C9A 110.28(18) . . ?
C10A N11A C7A 108.01(16) . . ?
C10A N11A B1A 125.74(16) . . ?
C7A N11A B1A 125.96(16) . . ?
C13A C12A C17A 118.53(16) . . ?
C13A C12A C6A 121.44(16) . . ?
C17A C12A C6A 120.03(16) . . ?
C12A C13A C14A 121.46(17) . . ?
C15A C14A C13A 118.70(18) . . ?
O18A C15A C16A 114.86(16) . . ?
O18A C15A C14A 124.45(17) . . ?
C16A C15A C14A 120.68(16) . . ?
C17A C16A C15A 120.05(16) . . ?
C16A C17A C12A 120.56(17) . . ?
C15A O18A C19A 119.82(15) . . ?
O18A C19A C20A 104.50(16) . . ?
C19A C20A C21A 116.84(17) . . ?
C20A C21A C22A 110.35(17) . . ?
C23A C22A C21A 116.95(18) . . ?
C22A C23A C24A 111.43(18) . . ?
C25A C24A C23A 115.24(18) . . ?
C24A C25A C26A 113.41(18) . . ?
C27A C26A C25A 115.31(18) . . ?
C26A C27A C28A 113.86(19) . . ?
F1B B1B F2B 108.59(15) . . ?
F1B B1B N11B 111.35(16) . . ?
F2B B1B N11B 110.50(16) . . ?
F1B B1B N1B 111.10(16) . . ?
F2B B1B N1B 109.60(15) . . ?
N11B B1B N1B 105.69(14) . . ?
C2B N1B C5B 107.78(15) . . ?
C2B N1B B1B 126.03(15) . . ?
C5B N1B B1B 125.41(15) . . ?
N1B C2B C3B 110.40(16) . . ?
C4B C3B C2B 106.98(17) . . ?
C3B C4B C5B 107.34(17) . . ?
N1B C5B C6B 121.27(15) . . ?
N1B C5B C4B 107.50(15) . . ?
C6B C5B C4B 131.09(16) . . ?
C7B C6B C5B 119.59(16) . . ?
C7B C6B C12B 120.55(16) . . ?
C5B C6B C12B 119.84(15) . . ?
N11B C7B C6B 121.05(16) . . ?
N11B C7B C8B 107.85(15) . . ?
C6B C7B C8B 130.84(16) . . ?
C9B C8B C7B 107.30(17) . . ?
C8B C9B C10B 106.94(17) . . ?
N11B C10B C9B 110.62(16) . . ?
C10B N11B C7B 107.29(15) . . ?
C10B N11B B1B 126.92(15) . . ?
C7B N11B B1B 125.72(14) . . ?
C17B C12B C13B 118.24(16) . . ?
C17B C12B C6B 120.37(15) . . ?
C13B C12B C6B 121.36(16) . . ?
C14B C13B C12B 121.19(18) . . ?
C15B C14B C13B 119.73(16) . . ?
O18B C15B C14B 125.27(16) . . ?
O18B C15B C16B 115.16(18) . . ?
C14B C15B C16B 119.57(17) . . ?
C17B C16B C15B 120.45(19) . . ?
C16B C17B C12B 120.78(17) . . ?
C15B O18B C19B 118.81(16) . . ?
O18B C19B C20B 107.02(17) . . ?
C19B C20B C21B 113.54(18) . . ?
C22B C21B C20B 113.25(18) . . ?
C21B C22B C23B 115.06(19) . . ?
C24B C23B C22B 115.19(19) . . ?
C23B C24B C25B 114.73(18) . . ?
C26B C25B C24B 114.78(18) . . ?
C25B C26B C27B 115.00(18) . . ?
C26B C27B C28B 114.16(19) . . ?

loop_
_geom_bond_atom_site_label_1
_geom_bond_atom_site_label_2
_geom_bond_distance
_geom_bond_site_symmetry_2
_geom_bond_publ_flag
B1A F2A 1.376(3) . ?
B1A F1A 1.394(2) . ?
B1A N1A 1.541(3) . ?
B1A N11A 1.549(3) . ?
N1A C2A 1.344(3) . ?
N1A C5A 1.394(2) . ?
C2A C3A 1.400(3) . ?
C3A C4A 1.380(3) . ?
C4A C5A 1.412(3) . ?
C5A C6A 1.401(2) . ?
C6A C7A 1.398(3) . ?
C6A C12A 1.478(2) . ?
C7A N11A 1.391(2) . ?
C7A C8A 1.416(3) . ?
C8A C9A 1.378(3) . ?
C9A C10A 1.397(3) . ?
C10A N11A 1.342(3) . ?
C12A C13A 1.390(3) . ?
C12A C17A 1.400(2) . ?
C13A C14A 1.392(3) . ?
C14A C15A 1.390(3) . ?
C15A O18A 1.374(2) . ?
C15A C16A 1.386(3) . ?
C16A C17A 1.380(2) . ?
O18A C19A 1.422(2) . ?
C19A C20A 1.512(3) . ?
C20A C21A 1.517(3) . ?
C21A C22A 1.527(3) . ?
C22A C23A 1.522(3) . ?
C23A C24A 1.529(3) . ?
C24A C25A 1.517(3) . ?
C25A C26A 1.520(3) . ?
C26A C27A 1.511(3) . ?
C27A C28A 1.513(3) . ?
B1B F1B 1.381(2) . ?
B1B F2B 1.391(2) . ?
B1B N11B 1.543(3) . ?
B1B N1B 1.555(2) . ?
N1B C2B 1.341(2) . ?
N1B C5B 1.393(2) . ?
C2B C3B 1.394(3) . ?
C3B C4B 1.380(3) . ?
C4B C5B 1.417(3) . ?
C5B C6B 1.402(2) . ?
C6B C7B 1.401(2) . ?
C6B C12B 1.474(2) . ?
C7B N11B 1.395(2) . ?
C7B C8B 1.413(3) . ?
C8B C9B 1.382(3) . ?
C9B C10B 1.392(3) . ?
C10B N11B 1.346(2) . ?
C12B C17B 1.396(3) . ?
C12B C13B 1.398(2) . ?
C13B C14B 1.385(3) . ?
C14B C15B 1.385(3) . ?
C15B O18B 1.361(2) . ?
C15B C16B 1.396(3) . ?
C16B C17B 1.374(3) . ?
O18B C19B 1.429(2) . ?
C19B C20B 1.505(3) . ?
C20B C21B 1.520(3) . ?
C21B C22B 1.511(3) . ?
C22B C23B 1.513(3) . ?
C23B C24B 1.509(3) . ?
C24B C25B 1.513(3) . ?
C25B C26B 1.510(3) . ?
C26B C27B 1.510(3) . ?
C27B C28B 1.518(3) . ?
